data_2233339
loop_
_publ_author_name
'Sunitha, K.'
'Devarajegowda, H. C.'
'Al-eryani, Waleed Fadl Ali'
'Prasad, Y. Rajendra'
'Kumar, A. Uma Mahesh'

_publ_section_title
;
 (2<i>E</i>)-1-(5-Bromothiophen-2-yl)-3-(2,3,4-trimethoxyphenyl)prop-2-en-1-one
;
_journal_coeditor_code ZJ2039
_journal_issue 1
_journal_name_full 'Acta Crystallographica Section E'
_journal_page_first o61
_journal_paper_doi 10.1107/S1600536811052202
_journal_volume 68
_journal_year 2012
_chemical_formula_iupac 'C16 H15 Br O4 S'
_chemical_formula_moiety 'C16 H15 Br O4 S'
_chemical_formula_sum 'C16 H15 Br O4 S'
_chemical_formula_weight 383.25
_chemical_melting_point 400
_chemical_name_systematic
;
(2<i>E</i>)-1-(5-Bromothiophen-2-yl)-3-(2,3,4-trimethoxyphenyl)prop-2-en-1-one
;
_space_group_IT_number 14
_symmetry_cell_setting monoclinic
_symmetry_space_group_name_Hall '-P 2ybc'
_symmetry_space_group_name_H-M 'P 1 21/c 1'
_atom_sites_solution_hydrogens geom
_atom_sites_solution_primary direct
_atom_sites_solution_secondary difmap
_audit_creation_method SHELXL-97
_cell_angle_alpha 90.000(5)
_cell_angle_beta 98.813(5)
_cell_angle_gamma 90.000(5)
_cell_formula_units_Z 4
_cell_length_a 8.114(5)
_cell_length_b 12.775(5)
_cell_length_c 15.404(5)
_cell_measurement_reflns_used 2784
_cell_measurement_temperature 293(2)
_cell_measurement_theta_max 25.00
_cell_measurement_theta_min 2.54
_cell_volume 1577.9(13)
_computing_cell_refinement '<i>CrysAlis PRO CCD</i> (Oxford Diffraction, 2010)'
_computing_data_collection
;
<i>CrysAlis PRO CCD</i> (Oxford Diffraction, 2010)
;
_computing_data_reduction '<i>CrysAlis PRO RED</i> (Oxford Diffraction, 2010)'
_computing_molecular_graphics
;
<i>ORTEP-3</i> (Farrugia, 1997) and <i>CAMERON</i> (Watkin <i>et
al.</i>,
1993)
;
_computing_publication_material '<i>WinGX</i> (Farrugia, 1999)'
_computing_structure_refinement '<i>SHELXL97</i> (Sheldrick, 2008)'
_computing_structure_solution '<i>SHELXS97</i> (Sheldrick, 2008)'
_diffrn_ambient_temperature 293(2)
_diffrn_detector_area_resol_mean 16.0839
_diffrn_measured_fraction_theta_full 1.000
_diffrn_measured_fraction_theta_max 1.000
_diffrn_measurement_device_type
;
Oxford Diffraction Xcalibur
;
_diffrn_measurement_method '\w scans'
_diffrn_radiation_monochromator graphite
_diffrn_radiation_source 'fine-focus sealed tube'
_diffrn_radiation_type MoK\a
_diffrn_radiation_wavelength 0.71073
_diffrn_reflns_av_R_equivalents 0.0418
_diffrn_reflns_av_sigmaI/netI 0.0278
_diffrn_reflns_limit_h_max 9
_diffrn_reflns_limit_h_min -9
_diffrn_reflns_limit_k_max 15
_diffrn_reflns_limit_k_min -15
_diffrn_reflns_limit_l_max 18
_diffrn_reflns_limit_l_min -18
_diffrn_reflns_number 16471
_diffrn_reflns_theta_full 25.00
_diffrn_reflns_theta_max 25.00
_diffrn_reflns_theta_min 2.54
_diffrn_standards_number 0
_exptl_absorpt_coefficient_mu 2.752
_exptl_absorpt_correction_T_max 1.00000
_exptl_absorpt_correction_T_min 0.22812
_exptl_absorpt_correction_type multi-scan
_exptl_absorpt_process_details '(<i>CrysAlis PRO RED</i>; Oxford Diffraction, 2010)'
_exptl_crystal_colour colourless
_exptl_crystal_density_diffrn 1.613
_exptl_crystal_density_method 'not measured'
_exptl_crystal_description prism
_exptl_crystal_F_000 776
_exptl_crystal_size_max 0.22
_exptl_crystal_size_mid 0.15
_exptl_crystal_size_min 0.12
_refine_diff_density_max 0.329
_refine_diff_density_min -0.589
_refine_ls_extinction_method none
_refine_ls_goodness_of_fit_ref 1.055
_refine_ls_hydrogen_treatment constr
_refine_ls_matrix_type full
_refine_ls_number_parameters 199
_refine_ls_number_reflns 2784
_refine_ls_number_restraints 0
_refine_ls_restrained_S_all 1.055
_refine_ls_R_factor_all 0.0437
_refine_ls_R_factor_gt 0.0334
_refine_ls_shift/su_max 0.007
_refine_ls_shift/su_mean 0.001
_refine_ls_structure_factor_coef Fsqd
_refine_ls_weighting_details 'calc w=1/[\s^2^(Fo^2^)+(0.0349P)^2^+0.9331P] where P=(Fo^2^+2Fc^2^)/3'
_refine_ls_weighting_scheme calc
_refine_ls_wR_factor_gt 0.0773
_refine_ls_wR_factor_ref 0.0817
_reflns_number_gt 2343
_reflns_number_total 2784
_reflns_threshold_expression I>2\s(I)
_cod_data_source_file zj2039.cif
_cod_data_source_block I
_cod_original_sg_symbol_H-M 'P 21/c'
_cod_database_code 2233339
_cod_database_fobs_code 2233339

loop_
_symmetry_equiv_pos_as_xyz
'x, y, z'
'-x, y+1/2, -z+1/2'
'-x, -y, -z'
'x, -y-1/2, z-1/2'

loop_
_atom_site_type_symbol
_atom_site_label
_atom_site_fract_x
_atom_site_fract_y
_atom_site_fract_z
_atom_site_U_iso_or_equiv
_atom_site_adp_type
_atom_site_calc_flag
_atom_site_refinement_flags
_atom_site_occupancy
_atom_site_symmetry_multiplicity
Br Br1 -0.24507(4) 0.00703(2) 0.22076(2) 0.05109(14) Uani d . 1 1
S S2 -0.11145(9) 0.10763(6) 0.06120(5) 0.03737(19) Uani d . 1 1
O O3 0.3504(3) 0.47747(15) -0.20529(13) 0.0450(5) Uani d . 1 1
O O4 0.5493(2) 0.65241(14) -0.19864(12) 0.0378(5) Uani d . 1 1
O O5 0.5662(2) 0.78703(15) -0.06147(13) 0.0429(5) Uani d . 1 1
O O6 0.0059(3) 0.22557(18) -0.08036(14) 0.0561(6) Uani d . 1 1
C C7 0.5915(4) 0.8532(3) 0.0134(2) 0.0527(8) Uani d . 1 1
H H7A 0.6611 0.9111 0.0026 0.079 Uiso calc R 1 1
H H7B 0.6446 0.8143 0.0633 0.079 Uiso calc R 1 1
H H7C 0.4859 0.8790 0.0250 0.079 Uiso calc R 1 1
C C8 0.5199(4) 0.7480(2) -0.2465(2) 0.0566(9) Uani d . 1 1
H H8A 0.5915 0.7515 -0.2906 0.085 Uiso calc R 1 1
H H8B 0.5428 0.8062 -0.2070 0.085 Uiso calc R 1 1
H H8C 0.4056 0.7507 -0.2742 0.085 Uiso calc R 1 1
C C9 0.2743(4) 0.5175(3) -0.2882(2) 0.0592(10) Uani d . 1 1
H H9A 0.2735 0.4642 -0.3322 0.089 Uiso calc R 1 1
H H9B 0.3363 0.5769 -0.3036 0.089 Uiso calc R 1 1
H H9C 0.1619 0.5383 -0.2847 0.089 Uiso calc R 1 1
C C10 0.3613(3) 0.5446(2) -0.13548(17) 0.0301(6) Uani d . 1 1
C C11 0.4561(3) 0.6350(2) -0.13228(17) 0.0294(6) Uani d . 1 1
C C12 0.4695(3) 0.6998(2) -0.05918(17) 0.0305(6) Uani d . 1 1
C C13 0.3899(3) 0.6724(2) 0.01106(17) 0.0351(6) Uani d . 1 1
H H13 0.3962 0.7162 0.0597 0.042 Uiso calc R 1 1
C C14 0.3017(3) 0.5805(2) 0.00854(18) 0.0340(6) Uani d . 1 1
H H14 0.2531 0.5616 0.0571 0.041 Uiso calc R 1 1
C C15 0.2827(3) 0.5150(2) -0.06390(18) 0.0305(6) Uani d . 1 1
C C16 0.1893(3) 0.4176(2) -0.06729(19) 0.0358(6) Uani d . 1 1
H H16 0.1706 0.3834 -0.1212 0.043 Uiso calc R 1 1
C C17 0.1279(3) 0.3722(2) -0.00165(19) 0.0387(7) Uani d . 1 1
H H17 0.1416 0.4057 0.0526 0.046 Uiso calc R 1 1
C C18 0.0399(3) 0.2720(2) -0.01058(19) 0.0368(7) Uani d . 1 1
C C19 -0.0079(3) 0.2265(2) 0.06962(18) 0.0331(6) Uani d . 1 1
C C20 0.0083(3) 0.2636(2) 0.15283(19) 0.0401(7) Uani d . 1 1
H H20 0.0614 0.3264 0.1700 0.048 Uiso calc R 1 1
C C21 -0.0624(4) 0.1988(2) 0.21091(19) 0.0419(7) Uani d . 1 1
H H21 -0.0613 0.2134 0.2702 0.050 Uiso calc R 1 1
C C22 -0.1317(3) 0.1132(2) 0.16997(18) 0.0363(7) Uani d . 1 1

loop_
_atom_site_aniso_label
_atom_site_aniso_U_11
_atom_site_aniso_U_22
_atom_site_aniso_U_33
_atom_site_aniso_U_12
_atom_site_aniso_U_13
_atom_site_aniso_U_23
Br1 0.0619(2) 0.0412(2) 0.0540(2) -0.00626(15) 0.02110(16) 0.01379(15)
S2 0.0458(4) 0.0314(4) 0.0354(4) -0.0079(3) 0.0077(3) 0.0008(3)
O3 0.0683(14) 0.0315(11) 0.0382(12) -0.0042(10) 0.0176(10) -0.0070(9)
O4 0.0486(11) 0.0292(11) 0.0407(11) -0.0010(9) 0.0227(9) 0.0033(9)
O5 0.0549(12) 0.0330(12) 0.0421(12) -0.0122(9) 0.0114(9) -0.0037(9)
O6 0.0809(16) 0.0551(15) 0.0335(12) -0.0242(12) 0.0124(11) 0.0002(11)
C7 0.059(2) 0.0403(19) 0.060(2) -0.0117(16) 0.0121(16) -0.0162(16)
C8 0.087(3) 0.043(2) 0.0442(19) -0.0002(18) 0.0262(18) 0.0127(16)
C9 0.065(2) 0.065(2) 0.044(2) -0.0103(18) 0.0000(17) -0.0121(17)
C10 0.0364(14) 0.0231(14) 0.0320(15) 0.0040(11) 0.0093(11) 0.0001(11)
C11 0.0346(14) 0.0260(14) 0.0292(14) 0.0040(11) 0.0103(11) 0.0053(11)
C12 0.0336(14) 0.0247(14) 0.0333(15) 0.0009(11) 0.0058(11) 0.0031(12)
C13 0.0430(16) 0.0350(16) 0.0272(14) 0.0009(13) 0.0056(12) -0.0046(12)
C14 0.0360(15) 0.0367(16) 0.0310(15) 0.0009(12) 0.0109(11) 0.0057(12)
C15 0.0296(14) 0.0287(15) 0.0340(15) 0.0026(11) 0.0073(11) 0.0053(12)
C16 0.0370(15) 0.0327(16) 0.0377(16) -0.0007(12) 0.0061(12) 0.0048(13)
C17 0.0424(16) 0.0383(17) 0.0364(16) -0.0056(13) 0.0093(13) 0.0036(13)
C18 0.0367(15) 0.0373(17) 0.0369(17) -0.0042(12) 0.0070(12) 0.0062(13)
C19 0.0331(14) 0.0303(15) 0.0355(16) -0.0037(11) 0.0036(11) 0.0041(12)
C20 0.0444(16) 0.0334(16) 0.0419(18) -0.0105(13) 0.0043(13) -0.0023(13)
C21 0.0514(18) 0.0434(18) 0.0319(16) -0.0024(14) 0.0094(13) 0.0016(14)
C22 0.0383(15) 0.0337(16) 0.0386(16) 0.0015(12) 0.0113(12) 0.0071(13)

loop_
_atom_type_symbol
_atom_type_description
_atom_type_scat_dispersion_real
_atom_type_scat_dispersion_imag
_atom_type_scat_source
C C 0.0033 0.0016 'International Tables Vol C Tables 4.2.6.8 and 6.1.1.4'
H H 0.0000 0.0000 'International Tables Vol C Tables 4.2.6.8 and 6.1.1.4'
Br Br -0.2901 2.4595 'International Tables Vol C Tables 4.2.6.8 and 6.1.1.4'
O O 0.0106 0.0060 'International Tables Vol C Tables 4.2.6.8 and 6.1.1.4'
S S 0.1246 0.1234 'International Tables Vol C Tables 4.2.6.8 and 6.1.1.4'

loop_
_geom_angle_atom_site_label_1
_geom_angle_atom_site_label_2
_geom_angle_atom_site_label_3
_geom_angle
C22 S2 C19 90.49(13)
C10 O3 C9 116.5(2)
C11 O4 C8 117.0(2)
C12 O5 C7 118.5(2)
O5 C7 H7A 109.5
O5 C7 H7B 109.5
H7A C7 H7B 109.5
O5 C7 H7C 109.5
H7A C7 H7C 109.5
H7B C7 H7C 109.5
O4 C8 H8A 109.5
O4 C8 H8B 109.5
H8A C8 H8B 109.5
O4 C8 H8C 109.5
H8A C8 H8C 109.5
H8B C8 H8C 109.5
O3 C9 H9A 109.5
O3 C9 H9B 109.5
H9A C9 H9B 109.5
O3 C9 H9C 109.5
H9A C9 H9C 109.5
H9B C9 H9C 109.5
O3 C10 C11 121.3(2)
O3 C10 C15 117.7(2)
C11 C10 C15 120.8(2)
O4 C11 C10 118.2(2)
O4 C11 C12 121.4(2)
C10 C11 C12 120.0(2)
O5 C12 C13 124.3(2)
O5 C12 C11 116.1(2)
C13 C12 C11 119.6(2)
C14 C13 C12 119.8(3)
C14 C13 H13 120.1
C12 C13 H13 120.1
C13 C14 C15 122.2(2)
C13 C14 H14 118.9
C15 C14 H14 118.9
C14 C15 C10 117.5(2)
C14 C15 C16 122.6(2)
C10 C15 C16 119.9(2)
C17 C16 C15 126.9(3)
C17 C16 H16 116.5
C15 C16 H16 116.5
C16 C17 C18 123.1(3)
C16 C17 H17 118.5
C18 C17 H17 118.5
O6 C18 C17 123.3(3)
O6 C18 C19 119.6(3)
C17 C18 C19 117.1(3)
C20 C19 C18 131.0(3)
C20 C19 S2 110.7(2)
C18 C19 S2 118.2(2)
C19 C20 C21 114.0(3)
C19 C20 H20 123.0
C21 C20 H20 123.0
C22 C21 C20 111.3(3)
C22 C21 H21 124.3
C20 C21 H21 124.3
C21 C22 S2 113.4(2)
C21 C22 Br1 126.2(2)
S2 C22 Br1 120.36(16)

loop_
_geom_bond_atom_site_label_1
_geom_bond_atom_site_label_2
_geom_bond_distance
Br1 C22 1.876(3)
S2 C22 1.710(3)
S2 C19 1.730(3)
O3 C10 1.368(3)
O3 C9 1.426(4)
O4 C11 1.379(3)
O4 C8 1.428(3)
O5 C12 1.366(3)
O5 C7 1.419(3)
O6 C18 1.222(3)
C7 H7A 0.9600
C7 H7B 0.9600
C7 H7C 0.9600
C8 H8A 0.9600
C8 H8B 0.9600
C8 H8C 0.9600
C9 H9A 0.9600
C9 H9B 0.9600
C9 H9C 0.9600
C10 C11 1.384(4)
C10 C15 1.407(4)
C11 C12 1.388(4)
C12 C13 1.387(4)
C13 C14 1.372(4)
C13 H13 0.9300
C14 C15 1.384(4)
C14 H14 0.9300
C15 C16 1.454(4)
C16 C17 1.327(4)
C16 H16 0.9300
C17 C18 1.462(4)
C17 H17 0.9300
C18 C19 1.470(4)
C19 C20 1.354(4)
C20 C21 1.404(4)
C20 H20 0.9300
C21 C22 1.342(4)
C21 H21 0.9300

loop_
_geom_hbond_atom_site_label_D
_geom_hbond_atom_site_label_H
_geom_hbond_atom_site_label_A
_geom_hbond_site_symmetry_A
_geom_hbond_distance_DH
_geom_hbond_distance_HA
_geom_hbond_distance_DA
_geom_hbond_angle_DHA
_geom_hbond_publ_flag
C8 H8B O5 . 0.96 2.23 2.861(4) 122.00 yes
C9 H9B O4 . 0.96 2.38 2.985(4) 120.00 yes
C21 H21 O6 4_566 0.93 2.41 3.322(4) 165.00 yes

loop_
_geom_torsion_atom_site_label_1
_geom_torsion_atom_site_label_2
_geom_torsion_atom_site_label_3
_geom_torsion_atom_site_label_4
_geom_torsion
C9 O3 C10 C11 -63.9(3)
C9 O3 C10 C15 120.7(3)
C8 O4 C11 C10 123.4(3)
C8 O4 C11 C12 -63.4(3)
O3 C10 C11 O4 -4.4(4)
C15 C10 C11 O4 170.9(2)
O3 C10 C11 C12 -177.7(2)
C15 C10 C11 C12 -2.5(4)
C7 O5 C12 C13 1.7(4)
C7 O5 C12 C11 -176.7(2)
O4 C11 C12 O5 6.6(4)
C10 C11 C12 O5 179.7(2)
O4 C11 C12 C13 -172.0(2)
C10 C11 C12 C13 1.2(4)
O5 C12 C13 C14 -177.0(2)
C11 C12 C13 C14 1.4(4)
C12 C13 C14 C15 -2.8(4)
C13 C14 C15 C10 1.5(4)
C13 C14 C15 C16 -179.9(2)
O3 C10 C15 C14 176.5(2)
C11 C10 C15 C14 1.1(4)
O3 C10 C15 C16 -2.1(4)
C11 C10 C15 C16 -177.5(2)
C14 C15 C16 C17 -8.3(4)
C10 C15 C16 C17 170.2(3)
C15 C16 C17 C18 -178.0(3)
C16 C17 C18 O6 -5.1(5)
C16 C17 C18 C19 174.6(3)
O6 C18 C19 C20 -176.7(3)
C17 C18 C19 C20 3.6(4)
O6 C18 C19 S2 -0.1(4)
C17 C18 C19 S2 -179.73(19)
C22 S2 C19 C20 0.8(2)
C22 S2 C19 C18 -176.6(2)
C18 C19 C20 C21 176.4(3)
S2 C19 C20 C21 -0.5(3)
C19 C20 C21 C22 -0.2(4)
C20 C21 C22 S2 0.8(3)
C20 C21 C22 Br1 -178.3(2)
C19 S2 C22 C21 -0.9(2)
C19 S2 C22 Br1 178.24(17)

loop_
_cod_related_entry_id
_cod_related_entry_database
_cod_related_entry_code
1 ChemSpider 30657375
